data_7126934
loop_
_publ_author_name
'Benmansour, Samia'
'Hern\'andez-Paredes, Antonio'
'Mondal, Arpan'
'L\'opez Mart\'inez, Gustavo'
'Canet-Ferrer, Josep'
'Konar, Sanjit'
'G\'omez-Garc\'ia, Carlos J'

_publ_section_title
;
 Slow relaxation of the magnetization, reversible solvent exchange and
 luminescence in 2D anilato-based frameworks.
;
_journal_issue 68
_journal_name_full 'Chemical communications (Cambridge, England)'
_journal_page_first 9862
_journal_page_last 9865
_journal_paper_doi 10.1039/d0cc03964k
_journal_volume 56
_journal_year 2020
_chemical_formula_sum 'C15 H9.5 Br3 Dy O10 S3'
_chemical_formula_weight 848.14
_space_group_crystal_system triclinic
_space_group_IT_number 2
_space_group_name_Hall '-P 1'
_space_group_name_H-M_alt 'P -1'
_atom_sites_solution_hydrogens mixed
_audit_block_doi 10.5517/ccdc.csd.cc1q0znc
_audit_creation_method SHELXL-2014/7
_audit_update_record
;
2017-10-13 deposited with the CCDC.	2020-07-20 downloaded from the CCDC.
;
_cell_angle_alpha 78.919(3)
_cell_angle_beta 72.796(3)
_cell_angle_gamma 85.035(3)
_cell_formula_units_Z 2
_cell_length_a 9.9121(4)
_cell_length_b 10.6798(4)
_cell_length_c 12.7892(4)
_cell_measurement_reflns_used 7374
_cell_measurement_temperature 124(2)
_cell_measurement_theta_max 24.9817
_cell_measurement_theta_min 3.2524
_cell_volume 1268.53(8)
_computing_data_collection
;
CrysAlisPro, Agilent Technologies,
Version 1.171.35.19 (release 27-10-2011 CrysAlis171 .NET)
(compiled Oct 27 2011,15:02:11)
;
_computing_structure_refinement 'SHELXL-2014/7 (Sheldrick, 2014)'
_diffrn_ambient_temperature 124(2)
_diffrn_measured_fraction_theta_full 0.998
_diffrn_measured_fraction_theta_max 0.997
_diffrn_measurement_device_type 'SuperNova, Single source at offset), Sapphire3'
_diffrn_measurement_method '\w scans'
_diffrn_radiation_type MoK\a
_diffrn_radiation_wavelength 0.71073
_diffrn_reflns_av_R_equivalents 0.0273
_diffrn_reflns_av_unetI/netI 0.0346
_diffrn_reflns_Laue_measured_fraction_full 0.998
_diffrn_reflns_Laue_measured_fraction_max 0.997
_diffrn_reflns_limit_h_max 11
_diffrn_reflns_limit_h_min -11
_diffrn_reflns_limit_k_max 12
_diffrn_reflns_limit_k_min -12
_diffrn_reflns_limit_l_max 15
_diffrn_reflns_limit_l_min -15
_diffrn_reflns_number 12273
_diffrn_reflns_point_group_measured_fraction_full 0.998
_diffrn_reflns_point_group_measured_fraction_max 0.997
_diffrn_reflns_theta_full 25.000
_diffrn_reflns_theta_max 25.036
_diffrn_reflns_theta_min 3.259
_diffrn_source 'SuperNova (Mo) X-ray Source'
_exptl_absorpt_coefficient_mu 7.962
_exptl_absorpt_correction_T_max 1.00000
_exptl_absorpt_correction_T_min 0.85290
_exptl_absorpt_correction_type multi-scan
_exptl_absorpt_process_details
;
CrysAlisPro, Agilent Technologies,
Version 1.171.35.19 (release 27-10-2011 CrysAlis171 .NET)
(compiled Oct 27 2011,15:02:11)
Empirical absorption correction using spherical harmonics,
 implemented in SCALE3 ABSPACK scaling algorithm.
;
_exptl_crystal_colour Brown
_exptl_crystal_density_diffrn 2.220
_exptl_crystal_description Prism
_exptl_crystal_F_000 797
_exptl_crystal_size_max 0.080
_exptl_crystal_size_mid 0.040
_exptl_crystal_size_min 0.030
_refine_diff_density_max 2.498
_refine_diff_density_min -1.961
_refine_diff_density_rms 0.149
_refine_ls_extinction_method none
_refine_ls_goodness_of_fit_ref 1.053
_refine_ls_hydrogen_treatment mixed
_refine_ls_matrix_type full
_refine_ls_number_parameters 299
_refine_ls_number_reflns 4477
_refine_ls_number_restraints 3
_refine_ls_restrained_S_all 1.052
_refine_ls_R_factor_all 0.0332
_refine_ls_R_factor_gt 0.0300
_refine_ls_shift/su_max 0.001
_refine_ls_shift/su_mean 0.000
_refine_ls_structure_factor_coef Fsqd
_refine_ls_weighting_details 'w=1/[\s^2^(Fo^2^)+(0.0275P)^2^+8.3892P] where P=(Fo^2^+2Fc^2^)/3'
_refine_ls_weighting_scheme calc
_refine_ls_wR_factor_gt 0.0730
_refine_ls_wR_factor_ref 0.0747
_reflns_Friedel_coverage 0.000
_reflns_number_gt 4126
_reflns_number_total 4477
_reflns_threshold_expression 'I > 2\s(I)'
_cod_data_source_file d0cc03964k2.cif
_cod_data_source_block shelxcrys184_AH2
_cod_depositor_comments 'Adding full bibliography for 7126934--7126936.cif.'
_cod_original_formula_sum 'C15 H9.50 Br3 Dy O10 S3'
_cod_database_code 7126934
_shelx_shelxl_version_number 2014/7
_shelx_space_group_comment
;
The symmetry employed for this shelxl refinement is uniquely defined
by the following loop, which should always be used as a source of
symmetry information in preference to the above space-group names.
They are only intended as comments.
;
_shelx_estimated_absorpt_t_min 0.568
_shelx_estimated_absorpt_t_max 0.796

loop_
_space_group_symop_operation_xyz
'x, y, z'
'-x, -y, -z'

loop_
_atom_site_label
_atom_site_type_symbol
_atom_site_fract_x
_atom_site_fract_y
_atom_site_fract_z
_atom_site_U_iso_or_equiv
_atom_site_adp_type
_atom_site_occupancy
_atom_site_site_symmetry_order
_atom_site_calc_flag
_atom_site_refinement_flags_posn
_atom_site_refinement_flags_adp
_atom_site_refinement_flags_occupancy
_atom_site_disorder_assembly
_atom_site_disorder_group
Dy1 Dy 0.27466(2) 0.81563(2) 0.33238(2) 0.00947(8) Uani 1 1 d . . . . .
O1D O 0.0988(4) 0.9601(4) 0.3058(3) 0.0173(9) Uani 1 1 d . . . . .
O2D O 0.4071(4) 0.6317(4) 0.2926(4) 0.0223(9) Uani 1 1 d . . . . .
O2 O 0.4669(4) 0.7994(3) 0.4130(3) 0.0129(8) Uani 1 1 d . . . . .
O12 O 0.4371(4) 0.9732(3) 0.2227(3) 0.0138(8) Uani 1 1 d . . . . .
O22 O 0.1623(4) 0.6885(3) 0.5039(3) 0.0137(8) Uani 1 1 d . . . . .
S1D S 0.03952(14) 1.08139(13) 0.35259(11) 0.0138(3) Uani 1 1 d . . . . .
C1D C 0.1640(6) 1.2004(5) 0.2745(5) 0.0205(13) Uani 1 1 d . . . . .
H1D1 H 0.1331 1.2818 0.2999 0.031 Uiso 1 1 calc R U . . .
H1D2 H 0.2569 1.1744 0.2853 0.031 Uiso 1 1 calc R U . . .
H1D3 H 0.1704 1.2101 0.1954 0.031 Uiso 1 1 calc R U . . .
C1 C 0.6138(6) 0.9051(5) 0.4804(4) 0.0129(11) Uani 1 1 d . . . . .
Br21 Br 0.07625(6) 0.51103(5) 0.73562(4) 0.01487(13) Uani 1 1 d . . . . .
Br1 Br 0.76354(6) 0.78246(5) 0.45063(5) 0.01998(14) Uani 1 1 d . . . . .
Br11 Br 0.33274(7) 0.82473(7) -0.10912(5) 0.02957(17) Uani 1 1 d . . . . .
O6 O 0.2617(4) 0.9685(3) 0.4491(3) 0.0128(8) Uani 1 1 d . . . . .
O26 O 0.1047(4) 0.6765(3) 0.3203(3) 0.0114(8) Uani 1 1 d . . . . .
O16 O 0.3120(4) 0.8316(4) 0.1371(3) 0.0159(8) Uani 1 1 d . . . . .
C22 C 0.0870(5) 0.5971(5) 0.5092(4) 0.0106(11) Uani 1 1 d . . . . .
C16 C 0.3968(5) 0.9081(5) 0.0684(4) 0.0113(11) Uani 1 1 d . . . . .
C26 C 0.0523(5) 0.5913(5) 0.4002(4) 0.0099(11) Uani 1 1 d . . . . .
C21 C 0.0343(5) 0.5053(5) 0.6014(4) 0.0101(11) Uani 1 1 d . . . . .
C11 C 0.4288(6) 0.9235(5) -0.0481(4) 0.0140(11) Uani 1 1 d . . . . .
C12 C 0.4717(5) 0.9921(5) 0.1181(4) 0.0112(11) Uani 1 1 d . . . . .
C2 C 0.4902(5) 0.8899(5) 0.4532(4) 0.0107(11) Uani 1 1 d . . . . .
C6 C 0.3690(5) 0.9903(5) 0.4750(4) 0.0108(11) Uani 1 1 d . . . . .
C10D C -0.0995(6) 1.1330(5) 0.2900(5) 0.0162(12) Uani 1 1 d . . . . .
H10A H -0.1449 1.2115 0.3152 0.024 Uiso 1 1 calc R U . . .
H10B H -0.0603 1.1495 0.2090 0.024 Uiso 1 1 calc R U . . .
H10C H -0.1694 1.0664 0.3117 0.024 Uiso 1 1 calc R U . . .
S100 S 0.13399(19) 0.17496(16) 0.96315(14) 0.0310(4) Uani 1 1 d . . . . .
O100 O 0.0655(6) 0.2857(5) 1.0210(4) 0.0437(13) Uani 1 1 d . . . . .
C102 C 0.0256(7) 0.1517(7) 0.8777(6) 0.0299(15) Uani 1 1 d . . . . .
C101 C 0.2863(7) 0.2358(7) 0.8533(6) 0.0384(18) Uani 1 1 d . . . . .
O1W O 0.1821(8) 0.5332(7) 0.9447(5) 0.0570(16) Uani 1 1 d D . . . .
S2D S 0.3744(3) 0.4977(2) 0.2838(2) 0.0065(5) Uiso 0.5 1 d . . P . .
C2D C 0.5264(14) 0.3988(13) 0.3192(12) 0.026(3) Uiso 0.5 1 d . . P . .
C20D C 0.4027(14) 0.5026(12) 0.1408(10) 0.027(3) Uiso 0.5 1 d . . P . .
H20A H 0.3120 0.4982 0.1259 0.040 Uiso 0.5 1 calc R U P . .
H20B H 0.4481 0.5823 0.0992 0.040 Uiso 0.5 1 calc R U P . .
H20C H 0.4640 0.4299 0.1176 0.040 Uiso 0.5 1 calc R U P . .
S2D' S 0.3902(6) 0.4972(6) 0.3413(5) 0.0751(15) Uiso 0.5 1 d . . P . .
C02D C 0.496(4) 0.496(3) 0.449(2) 0.125(12) Uani 0.5 1 d . . P . .
C2D' C 0.5132(18) 0.4019(16) 0.2693(16) 0.045(4) Uiso 0.5 1 d . . P . .
H1AW H 0.156(11) 0.456(4) 0.959(11) 0.15(6) Uiso 1 1 d D . . . .
H1BW H 0.114(8) 0.582(8) 0.972(11) 0.13(6) Uiso 1 1 d D . . . .

loop_
_atom_site_aniso_label
_atom_site_aniso_U_11
_atom_site_aniso_U_22
_atom_site_aniso_U_33
_atom_site_aniso_U_23
_atom_site_aniso_U_13
_atom_site_aniso_U_12
Dy1 0.00951(13) 0.00859(14) 0.00931(14) -0.00057(9) -0.00089(10) -0.00360(9)
O1D 0.015(2) 0.017(2) 0.023(2) -0.0084(17) -0.0092(17) 0.0024(16)
O2D 0.021(2) 0.014(2) 0.032(2) -0.0085(18) -0.0048(19) 0.0007(17)
O2 0.0147(19) 0.0115(19) 0.015(2) -0.0035(15) -0.0066(16) -0.0008(15)
O12 0.0143(19) 0.016(2) 0.010(2) 0.0004(15) -0.0011(15) -0.0078(16)
O22 0.0163(19) 0.0122(19) 0.0118(19) 0.0020(15) -0.0034(16) -0.0070(16)
S1D 0.0134(7) 0.0135(7) 0.0152(7) -0.0031(5) -0.0048(5) -0.0003(5)
C1D 0.019(3) 0.015(3) 0.027(3) -0.002(3) -0.005(3) -0.004(2)
C1 0.011(3) 0.013(3) 0.015(3) -0.005(2) -0.002(2) 0.001(2)
Br21 0.0218(3) 0.0131(3) 0.0120(3) 0.0000(2) -0.0085(2) -0.0046(2)
Br1 0.0157(3) 0.0205(3) 0.0285(3) -0.0132(3) -0.0101(2) 0.0079(2)
Br11 0.0343(4) 0.0403(4) 0.0161(3) -0.0084(3) -0.0005(3) -0.0276(3)
O6 0.0085(18) 0.0153(19) 0.015(2) -0.0051(15) -0.0021(15) 0.0004(15)
O26 0.0145(19) 0.0111(18) 0.0081(18) 0.0018(15) -0.0026(15) -0.0074(15)
O16 0.018(2) 0.017(2) 0.0105(19) 0.0015(16) -0.0005(16) -0.0090(17)
C22 0.009(3) 0.008(3) 0.013(3) -0.002(2) -0.002(2) 0.000(2)
C16 0.009(3) 0.012(3) 0.012(3) -0.003(2) 0.000(2) 0.001(2)
C26 0.007(2) 0.008(3) 0.015(3) -0.003(2) -0.003(2) -0.002(2)
C21 0.009(3) 0.012(3) 0.011(3) -0.002(2) -0.004(2) 0.000(2)
C11 0.015(3) 0.016(3) 0.012(3) -0.006(2) -0.003(2) -0.006(2)
C12 0.009(3) 0.012(3) 0.012(3) -0.003(2) -0.002(2) 0.000(2)
C2 0.010(3) 0.010(3) 0.011(3) -0.001(2) -0.002(2) -0.002(2)
C6 0.011(3) 0.012(3) 0.007(3) 0.001(2) 0.000(2) -0.002(2)
C10D 0.013(3) 0.018(3) 0.019(3) -0.004(2) -0.006(2) -0.002(2)
S100 0.0388(10) 0.0289(9) 0.0239(9) 0.0029(7) -0.0101(7) -0.0074(7)
O100 0.060(3) 0.044(3) 0.025(3) -0.013(2) -0.001(2) -0.020(3)
C102 0.033(4) 0.033(4) 0.028(4) -0.007(3) -0.011(3) -0.007(3)
C101 0.028(4) 0.034(4) 0.044(5) 0.010(3) -0.007(3) 0.000(3)
O1W 0.079(5) 0.046(4) 0.044(4) -0.007(3) -0.008(3) -0.030(4)
C02D 0.19(3) 0.082(18) 0.12(3) 0.023(18) -0.11(3) -0.01(2)

loop_
_atom_type_symbol
_atom_type_description
_atom_type_scat_dispersion_real
_atom_type_scat_dispersion_imag
_atom_type_scat_source
C C 0.0033 0.0016 'International Tables Vol C Tables 4.2.6.8 and 6.1.1.4'
H H 0.0000 0.0000 'International Tables Vol C Tables 4.2.6.8 and 6.1.1.4'
O O 0.0106 0.0060 'International Tables Vol C Tables 4.2.6.8 and 6.1.1.4'
S S 0.1246 0.1234 'International Tables Vol C Tables 4.2.6.8 and 6.1.1.4'
Dy Dy -0.1892 4.4098 'International Tables Vol C Tables 4.2.6.8 and 6.1.1.4'
Br Br -0.2901 2.4595 'International Tables Vol C Tables 4.2.6.8 and 6.1.1.4'

loop_
_citation_id
_citation_doi
_citation_year
1 10.1080/00958972.2017.1420182 2018

loop_
_geom_angle_atom_site_label_1
_geom_angle_atom_site_label_2
_geom_angle_atom_site_label_3
_geom_angle
_geom_angle_site_symmetry_1
_geom_angle_site_symmetry_3
_geom_angle_publ_flag
O1D Dy1 O2D 149.48(14) . . ?
O1D Dy1 O22 102.04(13) . . ?
O2D Dy1 O22 85.29(14) . . ?
O1D Dy1 O12 87.22(13) . . ?
O2D Dy1 O12 100.29(13) . . ?
O22 Dy1 O12 151.71(13) . . ?
O1D Dy1 O6 73.49(13) . . ?
O2D Dy1 O6 137.02(14) . . ?
O22 Dy1 O6 82.02(13) . . ?
O12 Dy1 O6 75.03(12) . . ?
O1D Dy1 O16 79.55(13) . . ?
O2D Dy1 O16 76.65(14) . . ?
O22 Dy1 O16 141.26(13) . . ?
O12 Dy1 O16 66.39(12) . . ?
O6 Dy1 O16 133.50(13) . . ?
O1D Dy1 O26 79.51(13) . . ?
O2D Dy1 O26 76.46(13) . . ?
O22 Dy1 O26 66.37(12) . . ?
O12 Dy1 O26 141.92(12) . . ?
O6 Dy1 O26 132.64(12) . . ?
O16 Dy1 O26 76.12(12) . . ?
O1D Dy1 O2 137.87(13) . . ?
O2D Dy1 O2 72.06(13) . . ?
O22 Dy1 O2 82.67(13) . . ?
O12 Dy1 O2 72.98(13) . . ?
O6 Dy1 O2 65.69(12) . . ?
O16 Dy1 O2 122.18(13) . . ?
O26 Dy1 O2 137.21(12) . . ?
S1D O1D Dy1 133.1(2) . . ?
S2D' O2D S2D 30.8(3) . . ?
S2D' O2D Dy1 133.5(3) . . ?
S2D O2D Dy1 135.4(2) . . ?
C2 O2 Dy1 119.9(3) . . ?
C12 O12 Dy1 122.0(3) . . ?
C22 O22 Dy1 121.5(3) . . ?
O1D S1D C1D 104.6(3) . . ?
O1D S1D C10D 103.1(2) . . ?
C1D S1D C10D 98.6(3) . . ?
S1D C1D H1D1 109.5 . . ?
S1D C1D H1D2 109.5 . . ?
H1D1 C1D H1D2 109.5 . . ?
S1D C1D H1D3 109.5 . . ?
H1D1 C1D H1D3 109.5 . . ?
H1D2 C1D H1D3 109.5 . . ?
C6 C1 C2 121.8(5) 2_676 . ?
C6 C1 Br1 119.5(4) 2_676 . ?
C2 C1 Br1 118.6(4) . . ?
C6 O6 Dy1 120.3(3) . . ?
C26 O26 Dy1 120.5(3) . . ?
C16 O16 Dy1 121.3(3) . . ?
O22 C22 C21 126.4(5) . . ?
O22 C22 C26 114.8(4) . . ?
C21 C22 C26 118.8(5) . . ?
O16 C16 C11 126.0(5) . . ?
O16 C16 C12 115.6(5) . . ?
C11 C16 C12 118.5(5) . . ?
O26 C26 C21 125.7(5) . 2_566 ?
O26 C26 C22 115.2(4) . . ?
C21 C26 C22 119.1(5) 2_566 . ?
C22 C21 C26 122.1(5) . 2_566 ?
C22 C21 Br21 119.3(4) . . ?
C26 C21 Br21 118.6(4) 2_566 . ?
C12 C11 C16 121.9(5) 2_675 . ?
C12 C11 Br11 119.6(4) 2_675 . ?
C16 C11 Br11 118.5(4) . . ?
O12 C12 C11 125.6(5) . 2_675 ?
O12 C12 C16 114.7(5) . . ?
C11 C12 C16 119.6(5) 2_675 . ?
O2 C2 C1 125.6(5) . . ?
O2 C2 C6 115.3(5) . . ?
C1 C2 C6 119.1(5) . . ?
O6 C6 C1 126.1(5) . 2_676 ?
O6 C6 C2 114.8(5) . . ?
C1 C6 C2 119.1(5) 2_676 . ?
S1D C10D H10A 109.5 . . ?
S1D C10D H10B 109.5 . . ?
H10A C10D H10B 109.5 . . ?
S1D C10D H10C 109.5 . . ?
H10A C10D H10C 109.5 . . ?
H10B C10D H10C 109.5 . . ?
O100 S100 C101 106.9(3) . . ?
O100 S100 C102 106.3(3) . . ?
C101 S100 C102 98.0(3) . . ?
H1AW O1W H1BW 110.6(19) . . ?
S2D' S2D O2D 69.6(5) . . ?
S2D' S2D C2D' 80.4(8) . . ?
O2D S2D C2D' 112.3(7) . . ?
S2D' S2D C20D 160.3(7) . . ?
O2D S2D C20D 104.5(5) . . ?
C2D' S2D C20D 84.9(8) . . ?
S2D' S2D C2D 59.5(6) . . ?
O2D S2D C2D 102.5(5) . . ?
C2D' S2D C2D 20.9(7) . . ?
C20D S2D C2D 105.4(6) . . ?
C2D' C2D S2D' 83(2) . . ?
C2D' C2D S2D 58.4(19) . . ?
S2D' C2D S2D 24.9(3) . . ?
S2D C20D H20A 109.5 . . ?
S2D C20D H20B 109.5 . . ?
H20A C20D H20B 109.5 . . ?
S2D C20D H20C 109.5 . . ?
H20A C20D H20C 109.5 . . ?
H20B C20D H20C 109.5 . . ?
S2D S2D' O2D 79.5(5) . . ?
S2D S2D' C2D 95.6(8) . . ?
O2D S2D' C2D 119.6(6) . . ?
S2D S2D' C2D' 72.0(8) . . ?
O2D S2D' C2D' 112.7(7) . . ?
C2D S2D' C2D' 23.6(6) . . ?
S2D S2D' C02D 160.0(13) . . ?
O2D S2D' C02D 96.3(9) . . ?
C2D S2D' C02D 69.2(12) . . ?
C2D' S2D' C02D 92.1(13) . . ?
C02D C02D S2D' 152(4) 2_666 . ?
C2D C2D' S2D 101(2) . . ?
C2D C2D' S2D' 73(2) . . ?
S2D C2D' S2D' 27.7(3) . . ?

loop_
_geom_bond_atom_site_label_1
_geom_bond_atom_site_label_2
_geom_bond_distance
_geom_bond_site_symmetry_2
_geom_bond_publ_flag
Dy1 O1D 2.285(4) . ?
Dy1 O2D 2.320(4) . ?
Dy1 O22 2.359(4) . ?
Dy1 O12 2.370(4) . ?
Dy1 O6 2.387(4) . ?
Dy1 O16 2.388(4) . ?
Dy1 O26 2.397(4) . ?
Dy1 O2 2.400(4) . ?
O1D S1D 1.530(4) . ?
O2D S2D' 1.454(7) . ?
O2D S2D 1.526(5) . ?
O2 C2 1.245(6) . ?
O12 C12 1.259(6) . ?
O22 C22 1.259(6) . ?
S1D C1D 1.786(6) . ?
S1D C10D 1.787(5) . ?
C1D H1D1 0.9800 . ?
C1D H1D2 0.9800 . ?
C1D H1D3 0.9800 . ?
C1 C6 1.392(7) 2_676 ?
C1 C2 1.400(7) . ?
C1 Br1 1.893(5) . ?
Br21 C21 1.895(5) . ?
Br11 C11 1.886(5) . ?
O6 C6 1.255(6) . ?
O26 C26 1.245(6) . ?
O16 C16 1.246(6) . ?
C22 C21 1.379(7) . ?
C22 C26 1.545(7) . ?
C16 C11 1.408(7) . ?
C16 C12 1.540(7) . ?
C26 C21 1.405(7) 2_566 ?
C21 C26 1.405(7) 2_566 ?
C11 C12 1.381(8) 2_675 ?
C12 C11 1.381(8) 2_675 ?
C2 C6 1.538(7) . ?
C6 C1 1.392(7) 2_676 ?
C10D H10A 0.9800 . ?
C10D H10B 0.9800 . ?
C10D H10C 0.9800 . ?
S100 O100 1.519(5) . ?
S100 C101 1.800(7) . ?
S100 C102 1.804(7) . ?
O1W H1AW 0.851(10) . ?
O1W H1BW 0.852(10) . ?
S2D S2D' 0.795(6) . ?
S2D C2D' 1.629(17) . ?
S2D C20D 1.758(13) . ?
S2D C2D 1.880(14) . ?
C2D C2D' 0.682(18) . ?
C2D S2D' 1.627(14) . ?
C20D H20A 0.9800 . ?
C20D H20B 0.9800 . ?
C20D H20C 0.9800 . ?
S2D' C2D' 1.689(17) . ?
S2D' C02D 1.96(3) . ?
C02D C02D 1.36(5) 2_666 ?
